data_2214973
loop_
_publ_author_name
'Abbasi, Alireza'
'Kianmehr, Ebrahim'
'Beheshti, Saeideh'
'Eriksson, Lars'

_publ_section_title
;
 Dimethyl 2-chloro-3-tosylmaleate
;
_journal_coeditor_code BH2129
_journal_issue 9
_journal_name_full 'Acta Crystallographica Section E'
_journal_page_first o3774
_journal_page_last o3774
_journal_paper_doi 10.1107/S1600536807039128
_journal_volume 63
_journal_year 2007
_chemical_formula_iupac 'C13 H13 Cl O6 S'
_chemical_formula_moiety 'C13 H13 Cl O6 S'
_chemical_formula_sum 'C13 H13 Cl O6 S'
_chemical_formula_weight 332.74
_chemical_name_systematic
;
Dimethyl 2-chloro-3-tosylmaleate
;
_space_group_IT_number 14
_symmetry_cell_setting monoclinic
_symmetry_space_group_name_Hall '-P 2ybc'
_symmetry_space_group_name_H-M 'P 1 21/c 1'
_atom_sites_solution_hydrogens geom
_atom_sites_solution_primary direct
_atom_sites_solution_secondary difmap
_audit_creation_method 'Manual editing of the cif file from SHELXL-97'
_cell_angle_alpha 90.00
_cell_angle_beta 100.879(10)
_cell_angle_gamma 90.00
_cell_formula_units_Z 4
_cell_length_a 12.4167(14)
_cell_length_b 12.9964(13)
_cell_length_c 9.5511(10)
_cell_measurement_reflns_used 9792
_cell_measurement_temperature 290(2)
_cell_measurement_theta_max 32.1
_cell_measurement_theta_min 3.8
_cell_volume 1513.6(3)
_computing_cell_refinement 'CrysAlis CCD'
_computing_data_collection 'CrysAlis CCD (Oxford Diffraction, 2003)'
_computing_data_reduction 'CrysAlis RED (Oxford Diffraction, 2003)'
_computing_molecular_graphics 'DIAMOND (Brandenburg, 2001)'
_computing_publication_material 'PLATON (Spek, 2003)'
_computing_structure_refinement 'SHELXL97 (Sheldrick, 1997)'
_computing_structure_solution 'SHELXS97 (Sheldrick, 1997)'
_diffrn_ambient_temperature 290(2)
_diffrn_detector_area_resol_mean 12
_diffrn_measured_fraction_theta_full 0.996
_diffrn_measured_fraction_theta_max 0.996
_diffrn_measurement_device_type 'Oxford Diffraction X-calibur2 with a Sapphire-3 CCD detector'
_diffrn_measurement_method '\w scans at different \f'
_diffrn_radiation_monochromator graphite
_diffrn_radiation_source 'fine-focus sealed tube'
_diffrn_radiation_type MoK\a
_diffrn_radiation_wavelength 0.71073
_diffrn_reflns_av_R_equivalents 0.0702
_diffrn_reflns_av_sigmaI/netI 0.0558
_diffrn_reflns_limit_h_max 11
_diffrn_reflns_limit_h_min -15
_diffrn_reflns_limit_k_max 16
_diffrn_reflns_limit_k_min -16
_diffrn_reflns_limit_l_max 12
_diffrn_reflns_limit_l_min -12
_diffrn_reflns_number 9792
_diffrn_reflns_theta_full 27.00
_diffrn_reflns_theta_max 27.00
_diffrn_reflns_theta_min 3.81
_diffrn_standards_interval_count 0
_diffrn_standards_interval_time 0
_diffrn_standards_number 0
_exptl_absorpt_coefficient_mu 0.413
_exptl_absorpt_correction_T_max 0.9297
_exptl_absorpt_correction_T_min 0.8146
_exptl_absorpt_correction_type numerical
_exptl_absorpt_process_details '(X-RED; Stoe & Cie, 1997)'
_exptl_crystal_colour colourless
_exptl_crystal_density_diffrn 1.460
_exptl_crystal_density_method 'not measured'
_exptl_crystal_description needle
_exptl_crystal_F_000 688
_exptl_crystal_size_max 0.5
_exptl_crystal_size_mid 0.2
_exptl_crystal_size_min 0.1
_refine_diff_density_max 0.447
_refine_diff_density_min -0.303
_refine_ls_extinction_coef 0.040(4)
_refine_ls_extinction_expression Fc^*^=kFc[1+0.001xFc^2^\l^3^/sin(2\q)]^-1/4^
_refine_ls_extinction_method SHELXL97
_refine_ls_goodness_of_fit_ref 0.993
_refine_ls_hydrogen_treatment constr
_refine_ls_matrix_type full
_refine_ls_number_parameters 194
_refine_ls_number_reflns 3298
_refine_ls_number_restraints 0
_refine_ls_restrained_S_all 0.993
_refine_ls_R_factor_all 0.0561
_refine_ls_R_factor_gt 0.0446
_refine_ls_shift/su_max 0.000
_refine_ls_shift/su_mean 0.000
_refine_ls_structure_factor_coef Fsqd
_refine_ls_weighting_details 'calc w=1/[\s^2^(Fo^2^)+(0.0868P)^2^] where P=(Fo^2^+2Fc^2^)/3'
_refine_ls_weighting_scheme calc
_refine_ls_wR_factor_gt 0.1228
_refine_ls_wR_factor_ref 0.1272
_reflns_number_gt 2475
_reflns_number_total 3298
_reflns_threshold_expression I>2\s(I)
_cod_data_source_file bh2129.cif
_cod_data_source_block I
_cod_original_sg_symbol_H-M 'P 21/c'
_cod_database_code 2214973
_cod_database_fobs_code 2214973

loop_
_symmetry_equiv_pos_as_xyz
'x, y, z'
'-x, y+1/2, -z+1/2'
'-x, -y, -z'
'x, -y-1/2, z-1/2'

loop_
_atom_site_type_symbol
_atom_site_label
_atom_site_fract_x
_atom_site_fract_y
_atom_site_fract_z
_atom_site_U_iso_or_equiv
_atom_site_adp_type
_atom_site_calc_flag
_atom_site_refinement_flags
_atom_site_occupancy
S S1 0.29026(4) 0.12068(4) 0.04566(5) 0.03976(17) Uani d . 1
Cl Cl1 0.14986(4) 0.12677(4) 0.30129(5) 0.04899(19) Uani d . 1
O O1 0.23422(11) 0.21700(10) 0.04155(14) 0.0519(4) Uani d . 1
O O2 0.32811(12) 0.08590(13) -0.07918(14) 0.0561(4) Uani d . 1
O O3 0.14474(11) -0.06627(11) -0.13420(14) 0.0503(4) Uani d . 1
O O4 0.26860(14) -0.14406(13) 0.03464(18) 0.0694(5) Uani d . 1
O O5 0.03110(11) -0.05397(11) 0.33034(14) 0.0511(4) Uani d . 1
O O6 0.03986(14) -0.12829(11) 0.12083(17) 0.0615(4) Uani d . 1
C C1 0.20074(14) 0.01944(13) 0.08335(18) 0.0362(4) Uani d . 1
C C2 0.14118(14) 0.02430(13) 0.18619(18) 0.0364(4) Uani d . 1
C C3 0.06504(14) -0.06168(14) 0.2081(2) 0.0414(4) Uani d . 1
C C4 -0.0495(2) -0.1296(2) 0.3566(3) 0.0689(7) Uani d . 1
H H4A -0.1066 -0.1351 0.2738 0.103 Uiso calc R 1
H H4B -0.0805 -0.1082 0.4366 0.103 Uiso calc R 1
H H4C -0.0145 -0.1952 0.3766 0.103 Uiso calc R 1
C C5 0.20747(15) -0.07510(15) -0.0063(2) 0.0433(4) Uani d . 1
C C6 0.1592(2) -0.1451(2) -0.2352(3) 0.0730(7) Uani d . 1
H H6A 0.2359 -0.1536 -0.2356 0.109 Uiso calc R 1
H H6B 0.1217 -0.1255 -0.3286 0.109 Uiso calc R 1
H H6C 0.1295 -0.2088 -0.2085 0.109 Uiso calc R 1
C C7 0.40081(14) 0.11797(14) 0.19050(19) 0.0388(4) Uani d . 1
C C8 0.47378(16) 0.03585(16) 0.2040(2) 0.0505(5) Uani d . 1
H H8 0.4648 -0.0168 0.1368 0.061 Uiso calc R 1
C C9 0.56025(17) 0.03382(18) 0.3196(3) 0.0576(6) Uani d . 1
H H9 0.6094 -0.0209 0.3293 0.069 Uiso calc R 1
C C10 0.57497(16) 0.11112(17) 0.4204(2) 0.0513(5) Uani d . 1
C C11 0.50243(18) 0.19318(18) 0.4025(2) 0.0567(5) Uani d . 1
H H11 0.5128 0.2467 0.4683 0.068 Uiso calc R 1
C C12 0.41541(16) 0.19742(16) 0.2894(2) 0.0492(5) Uani d . 1
H H12 0.3671 0.2528 0.2794 0.059 Uiso calc R 1
C C13 0.6695(2) 0.1068(2) 0.5454(3) 0.0758(8) Uani d . 1
H H13A 0.6709 0.0407 0.5905 0.114 Uiso calc R 1
H H13B 0.6607 0.1595 0.6127 0.114 Uiso calc R 1
H H13C 0.7371 0.1175 0.5125 0.114 Uiso calc R 1

loop_
_atom_site_aniso_label
_atom_site_aniso_U_11
_atom_site_aniso_U_22
_atom_site_aniso_U_33
_atom_site_aniso_U_12
_atom_site_aniso_U_13
_atom_site_aniso_U_23
S1 0.0468(3) 0.0380(3) 0.0358(3) -0.00102(18) 0.01118(19) 0.00405(17)
Cl1 0.0638(3) 0.0390(3) 0.0490(3) -0.0072(2) 0.0231(2) -0.01039(19)
O1 0.0611(8) 0.0384(8) 0.0553(8) 0.0041(6) 0.0086(7) 0.0135(6)
O2 0.0679(9) 0.0641(10) 0.0404(7) -0.0087(7) 0.0211(7) -0.0005(7)
O3 0.0579(8) 0.0505(9) 0.0408(7) 0.0002(6) 0.0051(6) -0.0117(6)
O4 0.0798(11) 0.0528(10) 0.0716(11) 0.0271(8) 0.0036(8) -0.0075(8)
O5 0.0571(8) 0.0542(9) 0.0442(8) -0.0168(6) 0.0148(6) -0.0004(6)
O6 0.0792(11) 0.0456(9) 0.0629(10) -0.0202(7) 0.0220(8) -0.0142(7)
C1 0.0384(9) 0.0351(9) 0.0338(9) 0.0020(7) 0.0032(7) 0.0015(7)
C2 0.0391(9) 0.0331(9) 0.0355(9) 0.0006(7) 0.0036(7) -0.0006(7)
C3 0.0447(10) 0.0365(10) 0.0425(10) -0.0002(8) 0.0074(8) 0.0030(8)
C4 0.0793(16) 0.0702(17) 0.0635(15) -0.0296(12) 0.0298(12) 0.0013(12)
C5 0.0459(10) 0.0396(11) 0.0451(10) 0.0014(8) 0.0101(8) -0.0040(8)
C6 0.0771(16) 0.0788(18) 0.0636(15) -0.0067(13) 0.0150(12) -0.0344(13)
C7 0.0385(9) 0.0402(10) 0.0391(9) -0.0024(7) 0.0112(7) 0.0013(7)
C8 0.0486(11) 0.0470(12) 0.0563(12) 0.0059(9) 0.0106(9) -0.0075(9)
C9 0.0477(11) 0.0534(13) 0.0699(14) 0.0085(9) 0.0067(10) 0.0039(11)
C10 0.0436(10) 0.0574(13) 0.0519(12) -0.0085(9) 0.0062(9) 0.0077(10)
C11 0.0583(12) 0.0552(13) 0.0552(12) -0.0025(10) 0.0067(10) -0.0160(10)
C12 0.0500(11) 0.0412(11) 0.0564(12) 0.0035(8) 0.0103(9) -0.0069(9)
C13 0.0638(15) 0.086(2) 0.0697(16) -0.0091(13) -0.0085(12) 0.0109(14)

loop_
_atom_type_symbol
_atom_type_description
_atom_type_scat_dispersion_real
_atom_type_scat_dispersion_imag
_atom_type_scat_source
C C 0.0033 0.0016 'International Tables Vol C Tables 4.2.6.8 and 6.1.1.4'
H H 0.0000 0.0000 'International Tables Vol C Tables 4.2.6.8 and 6.1.1.4'
Cl Cl 0.1484 0.1585 'International Tables Vol C Tables 4.2.6.8 and 6.1.1.4'
O O 0.0106 0.0060 'International Tables Vol C Tables 4.2.6.8 and 6.1.1.4'
S S 0.1246 0.1234 'International Tables Vol C Tables 4.2.6.8 and 6.1.1.4'

loop_
_geom_angle_atom_site_label_1
_geom_angle_atom_site_label_2
_geom_angle_atom_site_label_3
_geom_angle
O1 S1 O2 119.16(9)
O1 S1 C7 110.09(9)
O2 S1 C7 108.57(9)
O1 S1 C1 109.24(8)
O2 S1 C1 104.31(9)
C7 S1 C1 104.36(8)
C5 O3 C6 115.46(18)
C3 O5 C4 116.47(17)
C2 C1 C5 123.54(16)
C2 C1 S1 124.02(14)
C5 C1 S1 112.27(13)
C1 C2 C3 121.07(16)
C1 C2 Cl1 122.01(14)
C3 C2 Cl1 116.91(13)
O6 C3 O5 125.76(17)
O6 C3 C2 121.84(17)
O5 C3 C2 112.40(16)
O5 C4 H4A 109.5
O5 C4 H4B 109.5
H4A C4 H4B 109.5
O5 C4 H4C 109.5
H4A C4 H4C 109.5
H4B C4 H4C 109.5
O4 C5 O3 126.52(19)
O4 C5 C1 121.76(18)
O3 C5 C1 111.53(16)
O3 C6 H6A 109.5
O3 C6 H6B 109.5
H6A C6 H6B 109.5
O3 C6 H6C 109.5
H6A C6 H6C 109.5
H6B C6 H6C 109.5
C12 C7 C8 120.58(18)
C12 C7 S1 120.23(15)
C8 C7 S1 119.19(15)
C9 C8 C7 118.79(19)
C9 C8 H8 120.6
C7 C8 H8 120.6
C10 C9 C8 121.5(2)
C10 C9 H9 119.3
C8 C9 H9 119.3
C9 C10 C11 118.47(19)
C9 C10 C13 120.4(2)
C11 C10 C13 121.1(2)
C12 C11 C10 121.6(2)
C12 C11 H11 119.2
C10 C11 H11 119.2
C11 C12 C7 119.09(19)
C11 C12 H12 120.5
C7 C12 H12 120.5
C10 C13 H13A 109.5
C10 C13 H13B 109.5
H13A C13 H13B 109.5
C10 C13 H13C 109.5
H13A C13 H13C 109.5
H13B C13 H13C 109.5

loop_
_geom_bond_atom_site_label_1
_geom_bond_atom_site_label_2
_geom_bond_distance
_geom_bond_publ_flag
S1 O1 1.4291(14) n
S1 O2 1.4348(15) n
S1 C7 1.7557(19) n
S1 C1 1.8020(18) n
Cl1 C2 1.7172(18) y
O3 C5 1.324(2) n
O3 C6 1.442(3) n
O4 C5 1.192(2) n
O5 C3 1.318(2) n
O5 C4 1.457(2) n
O6 C3 1.201(2) n
C1 C2 1.338(2) y
C1 C5 1.509(3) ?
C2 C3 1.504(2) ?
C4 H4A 0.9600 ?
C4 H4B 0.9600 ?
C4 H4C 0.9600 ?
C6 H6A 0.9600 ?
C6 H6B 0.9600 ?
C6 H6C 0.9600 ?
C7 C12 1.388(3) ?
C7 C8 1.390(3) ?
C8 C9 1.387(3) ?
C8 H8 0.9300 ?
C9 C10 1.380(3) ?
C9 H9 0.9300 ?
C10 C11 1.385(3) ?
C10 C13 1.509(3) ?
C11 C12 1.377(3) ?
C11 H11 0.9300 ?
C12 H12 0.9300 ?
C13 H13A 0.9600 ?
C13 H13B 0.9600 ?
C13 H13C 0.9600 ?

loop_
_geom_torsion_atom_site_label_1
_geom_torsion_atom_site_label_2
_geom_torsion_atom_site_label_3
_geom_torsion_atom_site_label_4
_geom_torsion
_geom_torsion_publ_flag
O1 S1 C1 C2 -46.44(17) ?
O2 S1 C1 C2 -174.88(15) ?
C7 S1 C1 C2 71.26(16) ?
O1 S1 C1 C5 138.23(12) ?
O2 S1 C1 C5 9.79(15) ?
C7 S1 C1 C5 -104.07(13) ?
C5 C1 C2 C3 -7.4(3) y
S1 C1 C2 C3 177.75(12) y
C5 C1 C2 Cl1 171.16(14) y
S1 C1 C2 Cl1 -3.7(2) y
C4 O5 C3 O6 -4.2(3) ?
C4 O5 C3 C2 175.59(17) ?
C1 C2 C3 O6 -13.4(3) ?
Cl1 C2 C3 O6 167.92(16) ?
C1 C2 C3 O5 166.77(16) ?
Cl1 C2 C3 O5 -11.9(2) ?
C6 O3 C5 O4 -4.8(3) ?
C6 O3 C5 C1 170.36(18) ?
C2 C1 C5 O4 -82.7(3) ?
S1 C1 C5 O4 92.7(2) ?
C2 C1 C5 O3 101.9(2) ?
S1 C1 C5 O3 -82.72(16) ?
O1 S1 C7 C12 6.95(18) ?
O2 S1 C7 C12 139.03(16) ?
C1 S1 C7 C12 -110.17(16) ?
O1 S1 C7 C8 -172.52(15) ?
O2 S1 C7 C8 -40.44(18) ?
C1 S1 C7 C8 70.36(17) ?
C12 C7 C8 C9 1.2(3) ?
S1 C7 C8 C9 -179.35(16) ?
C7 C8 C9 C10 0.0(3) ?
C8 C9 C10 C11 -1.5(3) ?
C8 C9 C10 C13 179.8(2) ?
C9 C10 C11 C12 1.8(3) ?
C13 C10 C11 C12 -179.5(2) ?
C10 C11 C12 C7 -0.6(3) ?
C8 C7 C12 C11 -0.9(3) ?
S1 C7 C12 C11 179.65(16) ?

loop_
_cod_related_entry_id
_cod_related_entry_database
_cod_related_entry_code
1 ChemSpider 21184469
